data_7207464
loop_
_publ_author_name
'Kan, Wei-Qiu'
'Ma, Jian-Fang'
'Liu, Ying-Ying'
'Yang, Jin'
'Liu, Bo'

_publ_section_title
;
 0D, 2D and 3D metal phosphonates assembled from a new
 2&#x2032;-carboxybiphenyl-4-ylmethylphosphonic acid: Syntheses,
 topological structures and photoluminescent properties
;
_journal_issue 6
_journal_name_full CrystEngComm
_journal_page_first 2268
_journal_paper_doi 10.1039/c2ce06479k
_journal_volume 14
_journal_year 2012
_chemical_formula_moiety 'C14 H13 O5 P'
_chemical_formula_sum 'C14 H13 O5 P'
_chemical_formula_weight 292.21
_chemical_name_systematic
;
?
;
_space_group_IT_number 2
_symmetry_cell_setting triclinic
_symmetry_space_group_name_Hall '-P 1'
_symmetry_space_group_name_H-M 'P -1'
_atom_sites_solution_hydrogens geom
_atom_sites_solution_primary direct
_atom_sites_solution_secondary difmap
_audit_creation_method SHELXL-97
_cell_angle_alpha 79.079(5)
_cell_angle_beta 85.111(5)
_cell_angle_gamma 82.479(5)
_cell_formula_units_Z 2
_cell_length_a 6.387(5)
_cell_length_b 6.888(5)
_cell_length_c 15.845(5)
_cell_measurement_reflns_used 1646
_cell_measurement_temperature 293(2)
_cell_measurement_theta_max 29.0867
_cell_measurement_theta_min 3.0269
_cell_volume 677.3(8)
_computing_cell_refinement CrysAlis
_computing_data_collection 'CrysAlis (Oxford Diffraction, 2006)'
_computing_data_reduction CrysAlis
_computing_structure_refinement 'SHELXL-97 (Sheldrick, 1997)'
_computing_structure_solution 'SHELXL-97 (Sheldrick, 1997)'
_diffrn_ambient_temperature 293(2)
_diffrn_detector_area_resol_mean 10.0
_diffrn_measured_fraction_theta_full 0.994
_diffrn_measured_fraction_theta_max 0.994
_diffrn_measurement_device_type 'Oxford Diffraction Gemini R Ultra'
_diffrn_measurement_method '\w scan'
_diffrn_radiation_monochromator graphite
_diffrn_radiation_source 'fine-focus sealed tube'
_diffrn_radiation_type MoK\a
_diffrn_radiation_wavelength 0.71069
_diffrn_reflns_av_R_equivalents 0.0267
_diffrn_reflns_av_sigmaI/netI 0.0470
_diffrn_reflns_limit_h_max 7
_diffrn_reflns_limit_h_min -7
_diffrn_reflns_limit_k_max 8
_diffrn_reflns_limit_k_min -8
_diffrn_reflns_limit_l_max 15
_diffrn_reflns_limit_l_min -19
_diffrn_reflns_number 4199
_diffrn_reflns_theta_full 25.35
_diffrn_reflns_theta_max 25.35
_diffrn_reflns_theta_min 3.03
_exptl_absorpt_coefficient_mu 0.219
_exptl_absorpt_correction_T_max 1.00000
_exptl_absorpt_correction_T_min 0.93016
_exptl_absorpt_correction_type multi-scan
_exptl_absorpt_process_details
;
CrysAlis (Oxford Diffraction, 2006)
;
_exptl_crystal_colour colourless
_exptl_crystal_density_diffrn 1.433
_exptl_crystal_density_method 'not measured'
_exptl_crystal_description block
_exptl_crystal_F_000 304
_exptl_crystal_size_max 0.23
_exptl_crystal_size_mid 0.21
_exptl_crystal_size_min 0.18
_refine_diff_density_max 0.317
_refine_diff_density_min -0.306
_refine_ls_extinction_method none
_refine_ls_goodness_of_fit_ref 1.051
_refine_ls_hydrogen_treatment constr
_refine_ls_matrix_type full
_refine_ls_number_parameters 181
_refine_ls_number_reflns 2465
_refine_ls_number_restraints 0
_refine_ls_restrained_S_all 1.051
_refine_ls_R_factor_all 0.0701
_refine_ls_R_factor_gt 0.0504
_refine_ls_shift/su_max 0.000
_refine_ls_shift/su_mean 0.000
_refine_ls_structure_factor_coef Fsqd
_refine_ls_weighting_details 'calc w=1/[\s^2^(Fo^2^)+(0.0708P)^2^+0.0667P] where P=(Fo^2^+2Fc^2^)/3'
_refine_ls_weighting_scheme calc
_refine_ls_wR_factor_gt 0.1278
_refine_ls_wR_factor_ref 0.1452
_reflns_number_gt 1869
_reflns_number_total 2465
_reflns_threshold_expression >2\s(I)
_cod_data_source_file c2ce06479k.txt
_cod_data_source_block compound-L
_cod_original_sg_symbol_H-M p-1
_cod_database_code 7207464

loop_
_symmetry_equiv_pos_as_xyz
'x, y, z'
'-x, -y, -z'

loop_
_atom_site_label
_atom_site_type_symbol
_atom_site_fract_x
_atom_site_fract_y
_atom_site_fract_z
_atom_site_U_iso_or_equiv
_atom_site_adp_type
_atom_site_occupancy
_atom_site_symmetry_multiplicity
_atom_site_calc_flag
_atom_site_refinement_flags
P1 P 0.17418(10) -0.27069(10) 0.49193(5) 0.0484(3) Uani 1 1 d .
C1 C 0.2999(5) -0.2566(5) 0.3863(2) 0.0649(9) Uani 1 1 d .
H1A H 0.4514 -0.2610 0.3896 0.078 Uiso 1 1 calc R
H1B H 0.2743 -0.3708 0.3627 0.078 Uiso 1 1 calc R
C2 C 0.2186(4) -0.0673(4) 0.32679(18) 0.0523(7) Uani 1 1 d .
C3 C 0.3097(4) 0.1067(4) 0.31932(19) 0.0556(7) Uani 1 1 d .
H3 H 0.4295 0.1063 0.3489 0.067 Uiso 1 1 calc R
C4 C 0.2273(4) 0.2800(4) 0.26925(18) 0.0526(7) Uani 1 1 d .
H4 H 0.2935 0.3943 0.2648 0.063 Uiso 1 1 calc R
C5 C 0.0471(4) 0.2881(4) 0.22500(16) 0.0427(6) Uani 1 1 d .
C6 C -0.0418(4) 0.1129(4) 0.23109(19) 0.0519(7) Uani 1 1 d .
H6 H -0.1609 0.1131 0.2011 0.062 Uiso 1 1 calc R
C7 C 0.0422(4) -0.0618(4) 0.2806(2) 0.0561(7) Uani 1 1 d .
H7 H -0.0201 -0.1777 0.2832 0.067 Uiso 1 1 calc R
C8 C -0.0614(4) 0.4772(4) 0.17811(17) 0.0450(6) Uani 1 1 d .
C9 C -0.2633(4) 0.5387(4) 0.21175(19) 0.0544(7) Uani 1 1 d .
H9 H -0.3194 0.4613 0.2610 0.065 Uiso 1 1 calc R
C10 C -0.3814(5) 0.7093(4) 0.1746(2) 0.0603(8) Uani 1 1 d .
H10 H -0.5145 0.7468 0.1992 0.072 Uiso 1 1 calc R
C11 C -0.3047(5) 0.8247(4) 0.1015(2) 0.0634(8) Uani 1 1 d .
H11 H -0.3855 0.9395 0.0757 0.076 Uiso 1 1 calc R
C12 C -0.1049(5) 0.7684(4) 0.0663(2) 0.0584(8) Uani 1 1 d .
H12 H -0.0526 0.8465 0.0165 0.070 Uiso 1 1 calc R
C13 C 0.0189(4) 0.5981(4) 0.10385(17) 0.0465(6) Uani 1 1 d .
C14 C 0.2301(5) 0.5500(4) 0.05979(18) 0.0507(7) Uani 1 1 d .
O1 O 0.2612(3) -0.1241(3) 0.53759(13) 0.0603(6) Uani 1 1 d .
H1 H 0.2323 -0.0103 0.5114 0.090 Uiso 1 1 calc R
O2 O 0.2518(3) -0.4753(3) 0.54613(14) 0.0602(6) Uani 1 1 d .
H2 H 0.2180 -0.5645 0.5243 0.090 Uiso 1 1 calc R
O3 O -0.0620(3) -0.2371(2) 0.48636(13) 0.0536(5) Uani 1 1 d .
O4 O 0.3398(3) 0.3873(3) 0.08305(13) 0.0652(6) Uani 1 1 d .
O5 O 0.2881(3) 0.6819(3) -0.00196(14) 0.0744(7) Uani 1 1 d .
H5 H 0.4051 0.6432 -0.0222 0.112 Uiso 1 1 calc R

loop_
_atom_site_aniso_label
_atom_site_aniso_U_11
_atom_site_aniso_U_22
_atom_site_aniso_U_33
_atom_site_aniso_U_23
_atom_site_aniso_U_13
_atom_site_aniso_U_12
P1 0.0450(4) 0.0431(4) 0.0519(5) 0.0003(3) -0.0114(3) 0.0066(3)
C1 0.0605(18) 0.0639(19) 0.061(2) -0.0069(16) -0.0054(15) 0.0207(14)
C2 0.0475(15) 0.0576(17) 0.0465(17) -0.0071(13) 0.0012(13) 0.0078(12)
C3 0.0402(15) 0.078(2) 0.0452(17) -0.0022(15) -0.0073(12) -0.0036(13)
C4 0.0484(15) 0.0609(17) 0.0478(17) -0.0012(14) -0.0059(13) -0.0151(13)
C5 0.0425(13) 0.0528(15) 0.0311(14) -0.0025(11) -0.0019(11) -0.0068(11)
C6 0.0519(15) 0.0541(16) 0.0514(17) -0.0066(13) -0.0170(13) -0.0079(12)
C7 0.0638(18) 0.0469(16) 0.0584(19) -0.0082(14) -0.0118(15) -0.0057(13)
C8 0.0475(14) 0.0478(15) 0.0421(15) -0.0078(12) -0.0087(12) -0.0113(11)
C9 0.0500(15) 0.0597(17) 0.0521(18) -0.0069(14) -0.0018(13) -0.0072(13)
C10 0.0509(16) 0.0608(18) 0.069(2) -0.0142(16) -0.0081(15) 0.0014(13)
C11 0.0679(19) 0.0498(17) 0.071(2) -0.0058(15) -0.0170(16) -0.0017(14)
C12 0.073(2) 0.0502(16) 0.0505(18) 0.0024(13) -0.0098(15) -0.0155(14)
C13 0.0552(16) 0.0456(15) 0.0400(15) -0.0059(12) -0.0059(12) -0.0120(12)
C14 0.0631(17) 0.0525(16) 0.0372(15) -0.0009(13) -0.0042(13) -0.0184(14)
O1 0.0556(11) 0.0518(12) 0.0715(14) -0.0062(10) -0.0244(10) 0.0073(9)
O2 0.0580(11) 0.0455(11) 0.0703(14) 0.0066(10) -0.0223(10) 0.0058(8)
O3 0.0452(10) 0.0467(11) 0.0639(13) -0.0009(9) -0.0125(9) 0.0060(8)
O4 0.0691(13) 0.0639(13) 0.0535(13) 0.0042(10) 0.0087(10) -0.0034(10)
O5 0.0743(15) 0.0719(14) 0.0647(15) 0.0119(11) 0.0146(12) -0.0114(11)

loop_
_atom_type_symbol
_atom_type_description
_atom_type_scat_dispersion_real
_atom_type_scat_dispersion_imag
_atom_type_scat_source
C C 0.0033 0.0016 'International Tables Vol C Tables 4.2.6.8 and 6.1.1.4'
H H 0.0000 0.0000 'International Tables Vol C Tables 4.2.6.8 and 6.1.1.4'
O O 0.0106 0.0060 'International Tables Vol C Tables 4.2.6.8 and 6.1.1.4'
P P 0.1023 0.0942 'International Tables Vol C Tables 4.2.6.8 and 6.1.1.4'

loop_
_geom_angle_atom_site_label_1
_geom_angle_atom_site_label_2
_geom_angle_atom_site_label_3
_geom_angle
O3 P1 O1 113.93(11)
O3 P1 O2 112.98(10)
O1 P1 O2 102.68(12)
O3 P1 C1 109.63(14)
O1 P1 C1 109.00(14)
O2 P1 C1 108.28(12)
C2 C1 P1 111.63(18)
C2 C1 H1A 109.3
P1 C1 H1A 109.3
C2 C1 H1B 109.3
P1 C1 H1B 109.3
H1A C1 H1B 108.0
C3 C2 C7 117.7(3)
C3 C2 C1 121.9(3)
C7 C2 C1 120.4(3)
C4 C3 C2 121.4(3)
C4 C3 H3 119.3
C2 C3 H3 119.3
C3 C4 C5 121.3(2)
C3 C4 H4 119.4
C5 C4 H4 119.4
C6 C5 C4 117.3(3)
C6 C5 C8 119.5(2)
C4 C5 C8 123.0(2)
C7 C6 C5 121.4(3)
C7 C6 H6 119.3
C5 C6 H6 119.3
C6 C7 C2 120.9(3)
C6 C7 H7 119.6
C2 C7 H7 119.6
C9 C8 C13 117.5(3)
C9 C8 C5 116.1(2)
C13 C8 C5 126.5(2)
C10 C9 C8 122.1(3)
C10 C9 H9 118.9
C8 C9 H9 118.9
C11 C10 C9 120.3(3)
C11 C10 H10 119.8
C9 C10 H10 119.8
C10 C11 C12 119.1(3)
C10 C11 H11 120.4
C12 C11 H11 120.4
C11 C12 C13 121.5(3)
C11 C12 H12 119.3
C13 C12 H12 119.3
C12 C13 C8 119.5(2)
C12 C13 C14 116.9(2)
C8 C13 C14 123.6(3)
O4 C14 O5 123.1(3)
O4 C14 C13 120.8(2)
O5 C14 C13 116.1(3)
P1 O1 H1 109.5
P1 O2 H2 109.5
C14 O5 H5 109.5

loop_
_geom_bond_atom_site_label_1
_geom_bond_atom_site_label_2
_geom_bond_distance
P1 O3 1.503(2)
P1 O1 1.531(2)
P1 O2 1.550(2)
P1 C1 1.785(3)
C1 C2 1.516(4)
C1 H1A 0.9700
C1 H1B 0.9700
C2 C3 1.381(4)
C2 C7 1.387(4)
C3 C4 1.371(4)
C3 H3 0.9300
C4 C5 1.388(4)
C4 H4 0.9300
C5 C6 1.384(3)
C5 C8 1.488(4)
C6 C7 1.377(4)
C6 H6 0.9300
C7 H7 0.9300
C8 C9 1.397(4)
C8 C13 1.407(4)
C9 C10 1.371(4)
C9 H9 0.9300
C10 C11 1.368(4)
C10 H10 0.9300
C11 C12 1.385(4)
C11 H11 0.9300
C12 C13 1.389(4)
C12 H12 0.9300
C13 C14 1.492(4)
C14 O4 1.251(3)
C14 O5 1.269(3)
O1 H1 0.8200
O2 H2 0.8200
O5 H5 0.8200

loop_
_geom_hbond_atom_site_label_D
_geom_hbond_atom_site_label_H
_geom_hbond_atom_site_label_A
_geom_hbond_distance_DH
_geom_hbond_distance_HA
_geom_hbond_distance_DA
_geom_hbond_angle_DHA
_geom_hbond_site_symmetry_A
O2 H2 O3 0.82 1.83 2.604(3) 156.1 2_546
O1 H1 O3 0.82 1.90 2.617(3) 145.0 2_556
O5 H5 O4 0.82 1.83 2.635(3) 167.0 2_665

loop_
_geom_torsion_atom_site_label_1
_geom_torsion_atom_site_label_2
_geom_torsion_atom_site_label_3
_geom_torsion_atom_site_label_4
_geom_torsion
O3 P1 C1 C2 51.6(3)
O1 P1 C1 C2 -73.7(2)
O2 P1 C1 C2 175.30(19)
P1 C1 C2 C3 88.9(3)
P1 C1 C2 C7 -88.2(3)
C7 C2 C3 C4 1.0(4)
C1 C2 C3 C4 -176.1(2)
C2 C3 C4 C5 0.9(4)
C3 C4 C5 C6 -2.2(4)
C3 C4 C5 C8 172.9(2)
C4 C5 C6 C7 1.4(4)
C8 C5 C6 C7 -173.8(2)
C5 C6 C7 C2 0.5(4)
C3 C2 C7 C6 -1.8(4)
C1 C2 C7 C6 175.4(2)
C6 C5 C8 C9 61.9(3)
C4 C5 C8 C9 -113.0(3)
C6 C5 C8 C13 -117.9(3)
C4 C5 C8 C13 67.2(4)
C13 C8 C9 C10 0.2(4)
C5 C8 C9 C10 -179.6(3)
C8 C9 C10 C11 1.0(5)
C9 C10 C11 C12 -1.0(5)
C10 C11 C12 C13 -0.2(5)
C11 C12 C13 C8 1.4(4)
C11 C12 C13 C14 179.1(3)
C9 C8 C13 C12 -1.4(4)
C5 C8 C13 C12 178.4(2)
C9 C8 C13 C14 -178.9(2)
C5 C8 C13 C14 0.9(4)
C12 C13 C14 O4 -171.0(3)
C8 C13 C14 O4 6.5(4)
C12 C13 C14 O5 8.3(4)
C8 C13 C14 O5 -174.1(2)
